data_7027505
loop_
_publ_author_name
'Dilworth, Jonathan R.'
'Gibson, Vernon C.'
'Davies, Nicola'
'Redshaw, Carl'
'White, Andrew P.'
'Williams, David J.'

_publ_section_title
;
 Bis(isodiazene) and related complexes of molybdenum(VI). Syntheses and
 structures of [Mo(OTf&#x200A;)2(NNPh2)2(py)2],
 [MoCl(OTf&#x200A;)(NNPh2){NC5H3(CH2C(O)Ph2)2-2,6}],
 [{MoCl(NNPh2)2(\m-Cl)(NH2But)}2] and [MoTp&#x2032;Cl(NNPh2)2]
 [OTf&#x2005;=&#x2005;O3SCF3,
 Tp&#x2032;&#x2005;=&#x2005;tris(3,5-dimethylpyrazolyl)hydroborate]
;
_journal_issue 16
_journal_name_full 'Journal of the Chemical Society, Dalton Transactions'
_journal_page_first 2695
_journal_paper_doi 10.1039/a903372f
_journal_year 1999
_chemical_formula_sum 'C56 H62 Cl4 Mo2 N10'
_chemical_formula_weight 1208.84
_chemical_name_systematic
; 
 ? 
;
_space_group_IT_number 14
_symmetry_cell_setting monoclinic
_symmetry_space_group_name_Hall '-P 2yn'
_symmetry_space_group_name_H-M 'P 1 21/n 1'
_atom_sites_solution_hydrogens geom
_atom_sites_solution_primary direct
_atom_sites_solution_secondary difmap
_audit_creation_method SHELXL
_cell_angle_alpha 90.00
_cell_angle_beta 106.569(5)
_cell_angle_gamma 90.00
_cell_formula_units_Z 2
_cell_length_a 10.6091(6)
_cell_length_b 18.777(2)
_cell_length_c 14.6059(9)
_cell_measurement_reflns_used 22
_cell_measurement_temperature 293(2)
_cell_measurement_theta_max 22.10
_cell_measurement_theta_min 10.63
_cell_volume 2788.8(4)
_computing_cell_refinement 'Siemens XSCANS'
_computing_data_collection 'Siemens XSCANS'
_computing_data_reduction 'Siemens SHELXTL'
_computing_molecular_graphics 'Siemens SHELXTL'
_computing_publication_material 'Siemens SHELXTL'
_computing_structure_refinement 'SHELXL-93 (Sheldrick, 1993)'
_computing_structure_solution 'SHELXS-86 (Sheldrick, 1990)'
_diffrn_ambient_temperature 293(2)
_diffrn_measurement_device 'Siemens P4'
_diffrn_measurement_method '\w scans'
_diffrn_radiation_monochromator graphite
_diffrn_radiation_source 'fine-focus sealed tube'
_diffrn_radiation_type CuK\a
_diffrn_radiation_wavelength 1.54178
_diffrn_reflns_av_R_equivalents 0.0641
_diffrn_reflns_av_sigmaI/netI 0.0933
_diffrn_reflns_limit_h_max 12
_diffrn_reflns_limit_h_min 0
_diffrn_reflns_limit_k_max 21
_diffrn_reflns_limit_k_min 0
_diffrn_reflns_limit_l_max 16
_diffrn_reflns_limit_l_min -17
_diffrn_reflns_number 4892
_diffrn_reflns_theta_max 63.99
_diffrn_reflns_theta_min 3.94
_diffrn_standards_decay_% 25.10
_diffrn_standards_interval_count 97
_diffrn_standards_number 3
_exptl_absorpt_coefficient_mu 5.806
_exptl_absorpt_correction_T_max 0.5227
_exptl_absorpt_correction_T_min 0.3870
_exptl_absorpt_correction_type Semi-empirical
_exptl_crystal_colour Orange
_exptl_crystal_density_diffrn 1.440
_exptl_crystal_description Rhombs
_exptl_crystal_F_000 1240
_exptl_crystal_size_max 0.23
_exptl_crystal_size_mid 0.13
_exptl_crystal_size_min 0.07
_refine_diff_density_max 1.151
_refine_diff_density_min -0.831
_refine_diff_density_rms 0.104
_refine_ls_extinction_coef 0.00071(10)
_refine_ls_extinction_expression Fc^*^=kFc[1+0.001xFc^2^\l^3^/sin(2\q)]^-1/4^
_refine_ls_extinction_method SHELXL
_refine_ls_goodness_of_fit_all 1.025
_refine_ls_goodness_of_fit_obs 1.080
_refine_ls_matrix_type full
_refine_ls_number_parameters 286
_refine_ls_number_reflns 4619
_refine_ls_number_restraints 2
_refine_ls_restrained_S_all 4.052
_refine_ls_restrained_S_obs 1.079
_refine_ls_R_factor_all 0.0936
_refine_ls_R_factor_obs 0.0588
_refine_ls_shift/esd_max -0.001
_refine_ls_shift/esd_mean 0.000
_refine_ls_structure_factor_coef Fsqd
_refine_ls_weighting_details 'w=1/[\s^2^(Fo^2^)+(0.0735P)^2^+0.5745P] where P=(Fo^2^+2Fc^2^)/3'
_refine_ls_weighting_scheme calc
_refine_ls_wR_factor_all 0.5182
_refine_ls_wR_factor_obs 0.1330
_reflns_number_observed 3289
_reflns_number_total 4621
_reflns_observed_criterion >2sigma(I)
_cod_data_source_file 903372fsup1.cif
_cod_data_source_block VG9617
_cod_depositor_comments
;
The following automatic conversions were performed:

'_symmetry_cell_setting' value 'Monoclinic' changed to 'monoclinic'
according to /home/saulius/struct/CIF-dictionaries/cif_core.dic
dictionary named 'cif_core.dic' version 2.4.2 from 2011-04-26.

Automatic conversion script
Id: cif_fix_values 1891 2012-01-12 08:04:46Z andrius 

The following automatic conversions were performed:

'_refine_ls_weighting_scheme' value 'calc
w=1/[\s^2^(Fo^2^)+(0.0735P)^2^+0.5745P] where P=(Fo^2^+2Fc^2^)/3' was
changed to 'calc'. New tag '_refine_ls_weighting_details' was
created. The value of the new tag was set to
'w=1/[\s^2^(Fo^2^)+(0.0735P)^2^+0.5745P] where P=(Fo^2^+2Fc^2^)/3'.

Automatic conversion script
Id: cif_fix_values 3143 2015-03-26 13:38:13Z robertas 
;
_cod_original_sg_symbol_H-M P2(1)/n
_cod_original_formula_sum 'C56 H62 N10 Cl4 Mo2'
_cod_database_code 7027505

loop_
_symmetry_equiv_pos_as_xyz
'x, y, z'
'-x+1/2, y+1/2, -z+1/2'
'-x, -y, -z'
'x-1/2, -y-1/2, z-1/2'

loop_
_atom_site_aniso_label
_atom_site_aniso_U_11
_atom_site_aniso_U_22
_atom_site_aniso_U_33
_atom_site_aniso_U_23
_atom_site_aniso_U_13
_atom_site_aniso_U_12
Mo 0.0480(3) 0.0279(3) 0.0247(2) -0.0028(2) 0.0054(2) -0.0058(2)
Cl1 0.0614(9) 0.0292(6) 0.0276(6) -0.0020(5) 0.0074(6) -0.0092(6)
Cl2 0.0525(9) 0.0454(8) 0.0488(8) 0.0015(7) 0.0112(7) 0.0017(7)
N1 0.049(3) 0.031(3) 0.039(3) -0.006(2) 0.010(2) -0.002(2)
N2 0.068(4) 0.022(2) 0.034(3) -0.007(2) 0.011(3) -0.007(2)
N3 0.045(3) 0.035(3) 0.033(2) -0.002(2) 0.010(2) -0.006(2)
N4 0.055(3) 0.029(3) 0.029(2) 0.004(2) 0.007(2) -0.004(2)
N5 0.045(3) 0.034(3) 0.040(3) -0.004(2) 0.006(2) 0.001(2)
C6 0.071(5) 0.037(3) 0.036(3) 0.000(3) 0.009(3) -0.009(3)
C7 0.077(6) 0.058(5) 0.044(4) 0.004(3) 0.012(4) -0.009(4)
C8 0.066(5) 0.044(4) 0.073(5) 0.016(4) 0.020(4) 0.002(4)
C9 0.081(6) 0.036(4) 0.065(5) 0.001(3) 0.019(4) 0.006(4)
C10 0.063(5) 0.039(4) 0.057(4) -0.007(3) 0.023(3) -0.001(3)
C11 0.054(4) 0.027(3) 0.042(3) -0.001(2) 0.014(3) -0.006(3)
C12 0.070(5) 0.058(5) 0.046(4) -0.021(4) 0.004(4) -0.008(4)
C13 0.099(8) 0.078(7) 0.045(5) -0.026(4) 0.003(5) -0.006(6)
C14 0.133(11) 0.076(6) 0.040(4) -0.012(4) 0.016(5) 0.019(7)
C15 0.098(8) 0.058(5) 0.065(5) 0.007(4) 0.045(5) 0.015(5)
C16 0.067(5) 0.049(4) 0.048(4) 0.000(3) 0.020(4) -0.004(4)
C17 0.063(4) 0.038(3) 0.031(3) -0.005(3) 0.007(3) 0.001(3)
C18 0.049(4) 0.052(4) 0.038(3) 0.001(3) 0.003(3) 0.002(3)
C19 0.058(5) 0.072(6) 0.050(4) -0.021(4) 0.004(4) 0.004(4)
C20 0.066(5) 0.095(7) 0.037(4) -0.016(4) 0.003(3) 0.025(5)
C21 0.068(5) 0.084(6) 0.032(3) 0.014(4) 0.012(3) 0.028(5)
C22 0.051(4) 0.054(4) 0.038(3) 0.012(3) 0.011(3) 0.007(3)
C23 0.044(3) 0.044(3) 0.026(3) 0.002(2) 0.005(2) 0.008(3)
C24 0.060(5) 0.051(4) 0.047(4) 0.002(3) 0.013(3) -0.005(4)
C25 0.071(6) 0.068(6) 0.053(4) -0.008(4) 0.011(4) -0.024(5)
C26 0.088(7) 0.061(5) 0.061(5) -0.015(4) 0.033(5) -0.022(5)
C27 0.100(8) 0.037(4) 0.080(6) 0.001(4) 0.040(6) 0.005(4)
C28 0.063(5) 0.037(4) 0.069(5) 0.007(3) 0.022(4) 0.002(3)
C29 0.052(4) 0.039(3) 0.033(3) 0.000(2) 0.017(3) -0.004(3)
C30 0.052(4) 0.044(4) 0.048(4) -0.001(3) 0.015(3) 0.000(3)
C31 0.058(5) 0.063(5) 0.073(6) -0.004(4) 0.016(4) 0.010(4)
C32 0.066(5) 0.058(5) 0.054(4) 0.008(4) 0.017(4) -0.005(4)
C33 0.063(5) 0.064(5) 0.046(4) -0.010(4) -0.004(4) -0.010(4)

loop_
_atom_site_label
_atom_site_type_symbol
_atom_site_fract_x
_atom_site_fract_y
_atom_site_fract_z
_atom_site_U_iso_or_equiv
_atom_site_thermal_displace_type
_atom_site_occupancy
_atom_site_calc_flag
_atom_site_refinement_flags
Mo Mo 0.05200(5) 0.04876(3) 0.13230(3) 0.0346(2) Uani 1 d .
Cl1 Cl 0.0172(2) 0.07467(8) -0.04571(10) 0.0405(4) Uani 1 d .
Cl2 Cl -0.1841(2) 0.07450(10) 0.10440(13) 0.0495(4) Uani 1 d .
N1 N 0.0978(6) 0.1378(3) 0.1609(4) 0.0402(12) Uani 1 d .
N2 N 0.1206(7) 0.2037(3) 0.1957(4) 0.0420(13) Uani 1 d .
N3 N 0.0635(6) 0.0044(3) 0.2402(4) 0.0382(12) Uani 1 d .
N4 N 0.0638(6) -0.0379(3) 0.3126(4) 0.0386(12) Uani 1 d .
N5 N 0.2434(6) 0.0019(3) 0.1226(4) 0.0411(12) Uani 1 d D
H5A H 0.2578(75) -0.0312(28) 0.1689(37) 0.035(18) Uiso 1 d D
H5B H 0.2350(118) -0.0206(54) 0.0667(41) 0.079(34) Uiso 1 d D
C6 C 0.1072(6) 0.2519(2) 0.0381(3) 0.050(2) Uani 1 d G
H6A H 0.1136(6) 0.2060(2) 0.0161(3) 0.059 Uiso 1 calc R
C7 C 0.0968(6) 0.3096(3) -0.0232(3) 0.061(2) Uani 1 d G
H7A H 0.0964(10) 0.3023(4) -0.0863(3) 0.073 Uiso 1 calc R
C8 C 0.0871(7) 0.3783(2) 0.0096(4) 0.061(2) Uani 1 d G
H8A H 0.0802(10) 0.4169(3) -0.0314(5) 0.073 Uiso 1 calc R
C9 C 0.0878(7) 0.3893(2) 0.1039(4) 0.061(2) Uani 1 d G
H9A H 0.0813(10) 0.4352(2) 0.1259(5) 0.073 Uiso 1 calc R
C10 C 0.0981(6) 0.3316(2) 0.1652(3) 0.052(2) Uani 1 d G
H10A H 0.0985(9) 0.3390(3) 0.2283(3) 0.062 Uiso 1 calc R
C11 C 0.1078(6) 0.2629(2) 0.1324(3) 0.0410(14) Uani 1 d G
C12 C 0.2374(5) 0.2463(3) 0.3552(4) 0.061(2) Uani 1 d G
H12A H 0.3113(5) 0.2551(3) 0.3348(4) 0.073 Uiso 1 calc R
C13 C 0.2380(6) 0.2640(4) 0.4478(4) 0.078(3) Uani 1 d G
H13A H 0.3122(7) 0.2846(5) 0.4892(5) 0.093 Uiso 1 calc R
C14 C 0.1275(8) 0.2509(4) 0.4784(3) 0.085(4) Uani 1 d G
H14A H 0.1279(10) 0.2627(5) 0.5403(4) 0.102 Uiso 1 calc R
C15 C 0.0165(6) 0.2200(4) 0.4164(4) 0.069(3) Uani 1 d G
H15A H -0.0574(7) 0.2112(5) 0.4369(6) 0.083 Uiso 1 calc R
C16 C 0.0160(5) 0.2024(3) 0.3239(4) 0.054(2) Uani 1 d G
H16A H -0.0583(6) 0.1818(5) 0.2825(5) 0.065 Uiso 1 calc R
C17 C 0.1264(5) 0.2155(3) 0.2933(3) 0.045(2) Uani 1 d G
C18 C 0.2017(5) 0.0451(2) 0.4245(3) 0.048(2) Uani 1 d G
H18A H 0.2114(5) 0.0715(2) 0.3731(3) 0.058 Uiso 1 calc R
C19 C 0.2645(5) 0.0667(3) 0.5173(4) 0.062(2) Uani 1 d G
H19A H 0.3161(7) 0.1076(3) 0.5280(5) 0.075 Uiso 1 calc R
C20 C 0.2500(6) 0.0273(3) 0.5942(2) 0.069(3) Uani 1 d G
H20A H 0.2920(8) 0.0417(4) 0.6564(3) 0.082 Uiso 1 calc R
C21 C 0.1729(6) -0.0338(3) 0.5783(3) 0.062(2) Uani 1 d G
H21A H 0.1632(8) -0.0602(4) 0.6298(3) 0.074 Uiso 1 calc R
C22 C 0.1101(5) -0.0555(2) 0.4855(3) 0.048(2) Uani 1 d G
H22A H 0.0585(7) -0.0964(3) 0.4748(5) 0.058 Uiso 1 calc R
C23 C 0.1246(5) -0.0160(2) 0.4086(2) 0.0392(14) Uani 1 d G
C24 C -0.1345(5) -0.1042(2) 0.2331(4) 0.053(2) Uani 1 d G
H24A H -0.1753(5) -0.0614(2) 0.2097(4) 0.064 Uiso 1 calc R
C25 C -0.2033(4) -0.1679(3) 0.2114(4) 0.066(2) Uani 1 d G
H25A H -0.2902(5) -0.1677(4) 0.1735(6) 0.079 Uiso 1 calc R
C26 C -0.1424(6) -0.2318(2) 0.2465(4) 0.068(2) Uani 1 d G
H26A H -0.1884(8) -0.2744(3) 0.2320(6) 0.081 Uiso 1 calc R
C27 C -0.0125(6) -0.2320(2) 0.3032(4) 0.070(3) Uani 1 d G
H27A H 0.0282(8) -0.2748(2) 0.3266(6) 0.083 Uiso 1 calc R
C28 C 0.0563(4) -0.1683(3) 0.3249(4) 0.056(2) Uani 1 d G
H28A H 0.1432(5) -0.1685(4) 0.3628(5) 0.067 Uiso 1 calc R
C29 C -0.0047(5) -0.1044(2) 0.2898(3) 0.0405(14) Uani 1 d G
C30 C 0.3751(8) 0.0372(4) 0.1393(5) 0.048(2) Uani 1 d .
C31 C 0.4759(10) -0.0208(5) 0.1361(7) 0.065(2) Uani 1 d .
H31A H 0.4800(10) -0.0550(5) 0.1858(7) 0.098 Uiso 1 calc R
H31B H 0.5609(10) 0.0005(5) 0.1455(7) 0.098 Uiso 1 calc R
H31C H 0.4499(10) -0.0442(5) 0.0752(7) 0.098 Uiso 1 calc R
C32 C 0.3676(10) 0.0913(5) 0.0618(6) 0.059(2) Uani 1 d .
H32A H 0.3425(10) 0.0681(5) 0.0007(6) 0.089 Uiso 1 calc R
H32B H 0.4521(10) 0.1133(5) 0.0715(6) 0.089 Uiso 1 calc R
H32C H 0.3036(10) 0.1269(5) 0.0638(6) 0.089 Uiso 1 calc R
C33 C 0.4150(9) 0.0723(5) 0.2381(6) 0.062(2) Uani 1 d .
H33A H 0.4191(9) 0.0368(5) 0.2862(6) 0.093 Uiso 1 calc R
H33B H 0.3513(9) 0.1078(5) 0.2412(6) 0.093 Uiso 1 calc R
H33C H 0.4998(9) 0.0942(5) 0.2489(6) 0.093 Uiso 1 calc R

loop_
_atom_type_symbol
_atom_type_description
_atom_type_scat_dispersion_real
_atom_type_scat_dispersion_imag
_atom_type_scat_source
C C 0.0181 0.0091 'International Tables Vol C Tables 4.2.6.8 and 6.1.1.4'
H H 0.0000 0.0000 'International Tables Vol C Tables 4.2.6.8 and 6.1.1.4'
N N 0.0311 0.0180 'International Tables Vol C Tables 4.2.6.8 and 6.1.1.4'
Cl Cl 0.3639 0.7018 'International Tables Vol C Tables 4.2.6.8 and 6.1.1.4'
Mo Mo -0.0483 2.7339 'International Tables Vol C Tables 4.2.6.8 and 6.1.1.4'

loop_
_geom_angle_atom_site_label_1
_geom_angle_atom_site_label_2
_geom_angle_atom_site_label_3
_geom_angle
_geom_angle_site_symmetry_3
N3 Mo N1 107.1(3) .
N3 Mo N5 92.2(2) .
N1 Mo N5 101.2(3) .
N3 Mo Cl2 92.8(2) .
N1 Mo Cl2 93.0(2) .
N5 Mo Cl2 162.93(15) .
N3 Mo Cl1 162.3(2) .
N1 Mo Cl1 90.6(2) .
N5 Mo Cl1 83.2(2) .
Cl2 Mo Cl1 87.10(6) .
N3 Mo Cl1 87.3(2) 3
N1 Mo Cl1 165.6(2) 3
N5 Mo Cl1 76.09(15) 3
Cl2 Mo Cl1 87.85(6) 3
Cl1 Mo Cl1 75.00(5) 3
Mo Cl1 Mo 105.00(5) 3
N2 N1 Mo 168.9(5) .
N1 N2 C17 118.4(5) .
N1 N2 C11 120.2(5) .
C17 N2 C11 119.6(5) .
N4 N3 Mo 170.7(5) .
N3 N4 C23 120.7(5) .
N3 N4 C29 116.9(5) .
C23 N4 C29 122.3(4) .
C30 N5 Mo 129.0(4) .
C7 C6 C11 120.0 .
C6 C7 C8 120.0 .
C9 C8 C7 120.0 .
C8 C9 C10 120.0 .
C11 C10 C9 120.0 .
C10 C11 C6 120.0 .
C10 C11 N2 120.1(4) .
C6 C11 N2 119.9(4) .
C13 C12 C17 120.0 .
C14 C13 C12 120.0 .
C15 C14 C13 120.0 .
C14 C15 C16 120.0 .
C17 C16 C15 120.0 .
C16 C17 C12 120.0 .
C16 C17 N2 119.6(4) .
C12 C17 N2 120.1(4) .
C19 C18 C23 120.0 .
C18 C19 C20 120.0 .
C21 C20 C19 120.0 .
C20 C21 C22 120.0 .
C23 C22 C21 120.0 .
C22 C23 C18 120.0 .
C22 C23 N4 121.2(4) .
C18 C23 N4 118.8(4) .
C25 C24 C29 120.0 .
C24 C25 C26 120.0 .
C27 C26 C25 120.0 .
C28 C27 C26 120.0 .
C27 C28 C29 120.0 .
C28 C29 C24 120.0 .
C28 C29 N4 121.0(4) .
C24 C29 N4 119.0(4) .
N5 C30 C32 109.2(6) .
N5 C30 C33 109.7(6) .
C32 C30 C33 111.1(7) .
N5 C30 C31 107.8(6) .
C32 C30 C31 110.1(7) .
C33 C30 C31 108.9(7) .

loop_
_geom_bond_atom_site_label_1
_geom_bond_atom_site_label_2
_geom_bond_distance
_geom_bond_site_symmetry_2
Mo N3 1.755(6) .
Mo N1 1.758(6) .
Mo N5 2.255(6) .
Mo Cl2 2.468(2) .
Mo Cl1 2.5662(14) .
Mo Cl1 2.6420(15) 3
Cl1 Mo 2.6420(15) 3
N1 N2 1.333(8) .
N2 C17 1.427(6) .
N2 C11 1.428(6) .
N3 N4 1.321(8) .
N4 C23 1.427(6) .
N4 C29 1.436(6) .
N5 C30 1.502(10) .
C6 C7 1.39 .
C6 C11 1.39 .
C7 C8 1.39 .
C8 C9 1.39 .
C9 C10 1.39 .
C10 C11 1.39 .
C12 C13 1.39 .
C12 C17 1.39 .
C13 C14 1.39 .
C14 C15 1.39 .
C15 C16 1.39 .
C16 C17 1.39 .
C18 C19 1.39 .
C18 C23 1.39 .
C19 C20 1.39 .
C20 C21 1.39 .
C21 C22 1.39 .
C22 C23 1.39 .
C24 C25 1.39 .
C24 C29 1.39 .
C25 C26 1.39 .
C26 C27 1.39 .
C27 C28 1.39 .
C28 C29 1.39 .
C30 C32 1.506(11) .
C30 C33 1.533(10) .
C30 C31 1.537(11) .
